data_7159445
loop_
_publ_author_name
'Mondal, Manas'
'Saha, Debajyoti'
'Saha, Amit'

_publ_section_title
;
 Metal-free trifunctionalization of phenylacetylenes: an efficient one-pot
 two-step synthesis of <i>gem</i>-bis(dithiocarbamates).
;
_journal_issue 29
_journal_name_full 'Organic &amp; biomolecular chemistry'
_journal_page_first 5924
_journal_page_last 5928
_journal_paper_doi 10.1039/d3ob00712j
_journal_volume 21
_journal_year 2023
_chemical_formula_sum 'C20 H26 N2 O S4'
_chemical_formula_weight 438.67
_space_group_crystal_system monoclinic
_space_group_IT_number 14
_space_group_name_Hall '-P 2yn'
_space_group_name_H-M_alt 'P 1 21/n 1'
_atom_sites_solution_hydrogens mixed
_audit_creation_method SHELXL-2016/6
_audit_update_record
;
2023-03-06 deposited with the CCDC.	2023-06-29 downloaded from the CCDC.
;
_cell_angle_alpha 90
_cell_angle_beta 110.685(2)
_cell_angle_gamma 90
_cell_formula_units_Z 4
_cell_length_a 16.9533(15)
_cell_length_b 7.7548(6)
_cell_length_c 17.8906(15)
_cell_measurement_reflns_used 250
_cell_measurement_temperature 293(2)
_cell_measurement_theta_max 27.8
_cell_measurement_theta_min 1.8
_cell_volume 2200.4(3)
_computing_cell_refinement 'SMART APEX II'
_computing_data_collection 'SMART APEX II (Bruker,2010)'
_computing_data_reduction 'SAINT (Bruker,2000)'
_computing_molecular_graphics 'Ortep-3v2 for windows (Farrugia, 1997)'
_computing_publication_material 'PLATON (Spek, 2008)'
_computing_structure_refinement 'SHELXL-2016/6 (Sheldrick, 2016)'
_computing_structure_solution 'SHELXT 2014/5 (Sheldrick, 2014)'
_diffrn_ambient_temperature 298(2)
_diffrn_measured_fraction_theta_full 0.995
_diffrn_measured_fraction_theta_max 0.983
_diffrn_measurement_device_type 'CCD area detector'
_diffrn_measurement_method 'phi and omega scans'
_diffrn_radiation_type MoK\a
_diffrn_radiation_wavelength 0.71073
_diffrn_reflns_av_R_equivalents 0.0832
_diffrn_reflns_av_unetI/netI 0.0472
_diffrn_reflns_Laue_measured_fraction_full 0.995
_diffrn_reflns_Laue_measured_fraction_max 0.983
_diffrn_reflns_limit_h_max 22
_diffrn_reflns_limit_h_min -22
_diffrn_reflns_limit_k_max 10
_diffrn_reflns_limit_k_min -10
_diffrn_reflns_limit_l_max 23
_diffrn_reflns_limit_l_min -23
_diffrn_reflns_number 58496
_diffrn_reflns_point_group_measured_fraction_full 0.995
_diffrn_reflns_point_group_measured_fraction_max 0.983
_diffrn_reflns_theta_full 25.242
_diffrn_reflns_theta_max 27.532
_diffrn_reflns_theta_min 2.057
_diffrn_source 'fine-focus sealed tube'
_exptl_absorpt_coefficient_mu 0.445
_exptl_absorpt_correction_T_max 0.884
_exptl_absorpt_correction_T_min 0.810
_exptl_absorpt_correction_type multi-scan
_exptl_absorpt_process_details
;
'XPREP' - A PROGRAM DATA PREPARATION & RECIPROCAL 
SPACE EXPLORATION,
Bruker Analytical X-ray Systems, 1997
;
_exptl_crystal_colour Colourless
_exptl_crystal_density_diffrn 1.324
_exptl_crystal_density_method 'not measured'
_exptl_crystal_description Block
_exptl_crystal_F_000 928
_exptl_crystal_size_max 0.18
_exptl_crystal_size_mid 0.18
_exptl_crystal_size_min 0.10
_refine_diff_density_max 0.607
_refine_diff_density_min -0.375
_refine_diff_density_rms 0.069
_refine_ls_extinction_method none
_refine_ls_goodness_of_fit_ref 1.562
_refine_ls_hydrogen_treatment mixed
_refine_ls_matrix_type full
_refine_ls_number_parameters 248
_refine_ls_number_reflns 4977
_refine_ls_number_restraints 0
_refine_ls_restrained_S_all 1.562
_refine_ls_R_factor_all 0.1889
_refine_ls_R_factor_gt 0.1652
_refine_ls_shift/su_max 0.000
_refine_ls_shift/su_mean 0.000
_refine_ls_structure_factor_coef Fsqd
_refine_ls_weighting_details 'w=1/[\s^2^(Fo^2^)+12.3694P] where P=(Fo^2^+2Fc^2^)/3'
_refine_ls_weighting_scheme calc
_refine_ls_wR_factor_gt 0.2717
_refine_ls_wR_factor_ref 0.2800
_reflns_Friedel_coverage 0.000
_reflns_number_gt 3887
_reflns_number_total 4977
_reflns_threshold_expression 'I > 2\s(I)'
_cod_data_source_file d3ob00712j2.cif
_cod_data_source_block MM1
_cod_depositor_comments 'Adding full bibliography for 7159445.cif.'
_cod_original_sg_symbol_H-M 'P 21/n'
_cod_database_code 7159445
_shelx_shelxl_version_number 2016/6
_shelx_space_group_comment
;
The symmetry employed for this shelxl refinement is uniquely defined
by the following loop, which should always be used as a source of
symmetry information in preference to the above space-group names.
They are only intended as comments.
;
_exptl_absorpt_special_details
;
?
;

loop_
_space_group_symop_operation_xyz
'x, y, z'
'-x+1/2, y+1/2, -z+1/2'
'-x, -y, -z'
'x-1/2, -y-1/2, z-1/2'

loop_
_atom_site_label
_atom_site_type_symbol
_atom_site_fract_x
_atom_site_fract_y
_atom_site_fract_z
_atom_site_U_iso_or_equiv
_atom_site_adp_type
_atom_site_occupancy
_atom_site_site_symmetry_order
_atom_site_calc_flag
_atom_site_refinement_flags_posn
_atom_site_refinement_flags_adp
_atom_site_refinement_flags_occupancy
_atom_site_disorder_assembly
_atom_site_disorder_group
S1 S 0.50375(16) 0.0442(3) 0.26309(14) 0.0563(6) Uani 1 1 d . . . . .
S2 S 0.55427(14) 0.3184(3) 0.18037(16) 0.0615(7) Uani 1 1 d . . . . .
S3 S 0.43032(15) 0.6080(3) 0.14576(16) 0.0640(7) Uani 1 1 d . . . . .
S4 S 0.54156(17) 0.2980(3) 0.39955(15) 0.0639(7) Uani 1 1 d . . . . .
N1 N 0.5670(4) -0.0398(10) 0.4132(5) 0.060(2) Uani 1 1 d . . . . .
C2 C 0.3094(5) 0.2133(10) 0.1675(4) 0.0422(18) Uani 1 1 d . . . . .
N2 N 0.5674(5) 0.6023(10) 0.1064(5) 0.060(2) Uani 1 1 d . . . . .
O1 O 0.3855(4) 0.1738(11) 0.0816(4) 0.085(2) Uani 1 1 d . . . . .
C1 C 0.3873(5) 0.2128(12) 0.1465(5) 0.052(2) Uani 1 1 d . . . . .
C3 C 0.3072(5) 0.2635(12) 0.2406(5) 0.055(2) Uani 1 1 d . . . . .
H3 H 0.356396 0.300432 0.280326 0.066 Uiso 1 1 calc R U . . .
C7 C 0.2354(6) 0.1561(13) 0.1101(5) 0.060(2) Uani 1 1 d . . . . .
H7 H 0.235470 0.121862 0.060310 0.072 Uiso 1 1 calc R U . . .
C8 C 0.5410(5) 0.0972(11) 0.3671(5) 0.047(2) Uani 1 1 d . . . . .
C10 C 0.5184(5) 0.5255(11) 0.1403(5) 0.0454(19) Uani 1 1 d . . . . .
C4 C 0.2328(6) 0.2595(14) 0.2554(6) 0.064(3) Uani 1 1 d . . . . .
H4 H 0.231816 0.296050 0.304616 0.077 Uiso 1 1 calc R U . . .
C9 C 0.4711(5) 0.2495(10) 0.2140(5) 0.0452(19) Uani 1 1 d . . . . .
C6 C 0.1618(6) 0.1491(15) 0.1261(6) 0.074(3) Uani 1 1 d . . . . .
H6 H 0.112722 0.108283 0.087431 0.089 Uiso 1 1 calc R U . . .
C20 C 0.5714(6) -0.2166(12) 0.3846(7) 0.073(3) Uani 1 1 d . . . . .
H20A H 0.543765 -0.221309 0.327059 0.088 Uiso 1 1 calc R U . . .
H20B H 0.542593 -0.295459 0.408440 0.088 Uiso 1 1 calc R U . . .
C11 C 0.6470(6) 0.5322(13) 0.1050(7) 0.076(3) Uani 1 1 d . . . . .
H11A H 0.646063 0.529927 0.050455 0.092 Uiso 1 1 calc R U . . .
H11B H 0.654141 0.414919 0.125109 0.092 Uiso 1 1 calc R U . . .
C15 C 0.5526(7) 0.7776(14) 0.0750(6) 0.076(3) Uani 1 1 d . . . . .
H15A H 0.500145 0.820666 0.078048 0.091 Uiso 1 1 calc R U . . .
H15B H 0.547749 0.777480 0.019307 0.091 Uiso 1 1 calc R U . . .
C19 C 0.6626(7) -0.2692(14) 0.4072(9) 0.095(4) Uani 1 1 d . . . . .
H19A H 0.665473 -0.388731 0.392351 0.114 Uiso 1 1 calc R U . . .
H19B H 0.689130 -0.199230 0.377805 0.114 Uiso 1 1 calc R U . . .
C5 C 0.1607(6) 0.2020(15) 0.1983(6) 0.072(3) Uani 1 1 d . . . . .
H5 H 0.110670 0.198913 0.208623 0.086 Uiso 1 1 calc R U . . .
C16 C 0.6074(6) -0.0250(14) 0.5003(6) 0.071(3) Uani 1 1 d . . . . .
H16A H 0.580168 -0.102311 0.526340 0.085 Uiso 1 1 calc R U . . .
H16B H 0.601626 0.091889 0.516944 0.085 Uiso 1 1 calc R U . . .
C17 C 0.6997(6) -0.0709(15) 0.5241(7) 0.086(4) Uani 1 1 d . . . . .
H17A H 0.727581 0.012306 0.501379 0.103 Uiso 1 1 calc R U . . .
H17B H 0.726153 -0.066137 0.581809 0.103 Uiso 1 1 calc R U . . .
C13 C 0.7090(7) 0.8243(15) 0.1270(7) 0.082(3) Uani 1 1 d . . . . .
H13A H 0.714052 0.829759 0.074709 0.098 Uiso 1 1 calc R U . . .
H13B H 0.753264 0.895007 0.163298 0.098 Uiso 1 1 calc R U . . .
C12 C 0.7196(6) 0.6420(15) 0.1558(7) 0.079(3) Uani 1 1 d . . . . .
H12A H 0.722481 0.638471 0.210933 0.095 Uiso 1 1 calc R U . . .
H12B H 0.772076 0.596127 0.153818 0.095 Uiso 1 1 calc R U . . .
C14 C 0.6240(8) 0.8938(14) 0.1220(8) 0.091(4) Uani 1 1 d . . . . .
H14A H 0.623081 0.907357 0.175578 0.109 Uiso 1 1 calc R U . . .
H14B H 0.615803 1.006673 0.097072 0.109 Uiso 1 1 calc R U . . .
C18 C 0.7100(7) -0.2484(17) 0.4954(9) 0.110(5) Uani 1 1 d . . . . .
H18A H 0.689712 -0.332703 0.524361 0.132 Uiso 1 1 calc R U . . .
H18B H 0.769388 -0.270549 0.506624 0.132 Uiso 1 1 calc R U . . .
H9 H 0.468(4) 0.333(10) 0.249(4) 0.04(2) Uiso 1 1 d . . . . .

loop_
_atom_site_aniso_label
_atom_site_aniso_U_11
_atom_site_aniso_U_22
_atom_site_aniso_U_33
_atom_site_aniso_U_23
_atom_site_aniso_U_13
_atom_site_aniso_U_12
S1 0.0720(15) 0.0373(11) 0.0631(14) -0.0030(11) 0.0281(12) -0.0009(10)
S2 0.0518(12) 0.0531(14) 0.0886(18) 0.0074(13) 0.0360(12) 0.0028(11)
S3 0.0511(12) 0.0728(16) 0.0779(17) 0.0177(14) 0.0350(12) 0.0123(12)
S4 0.0788(17) 0.0469(13) 0.0541(14) -0.0032(11) 0.0087(12) 0.0025(12)
N1 0.048(4) 0.052(5) 0.076(5) 0.011(4) 0.016(4) 0.005(3)
C2 0.051(4) 0.043(4) 0.033(4) -0.001(4) 0.015(3) -0.007(4)
N2 0.062(5) 0.057(5) 0.080(5) 0.003(4) 0.046(4) 0.000(4)
O1 0.082(5) 0.137(7) 0.049(4) -0.030(4) 0.038(4) -0.034(5)
C1 0.058(5) 0.057(5) 0.043(5) -0.005(4) 0.021(4) -0.012(4)
C3 0.048(5) 0.067(6) 0.046(5) -0.006(4) 0.013(4) -0.002(4)
C7 0.070(6) 0.073(7) 0.040(5) -0.010(4) 0.021(4) -0.024(5)
C8 0.037(4) 0.049(5) 0.054(5) 0.008(4) 0.014(4) -0.001(4)
C10 0.044(4) 0.055(5) 0.040(4) -0.001(4) 0.018(3) -0.003(4)
C4 0.064(6) 0.090(8) 0.047(5) -0.001(5) 0.029(5) 0.010(5)
C9 0.051(5) 0.036(4) 0.052(5) 0.002(4) 0.021(4) 0.002(4)
C6 0.050(5) 0.103(9) 0.062(6) 0.010(6) 0.011(5) -0.018(6)
C20 0.059(6) 0.041(5) 0.116(9) 0.019(6) 0.025(6) 0.000(4)
C11 0.079(7) 0.059(6) 0.119(9) -0.005(6) 0.070(7) -0.003(5)
C15 0.076(7) 0.084(8) 0.083(7) 0.030(6) 0.047(6) 0.012(6)
C19 0.065(7) 0.047(6) 0.177(14) -0.002(7) 0.048(8) 0.006(5)
C5 0.049(5) 0.101(9) 0.069(7) 0.019(6) 0.025(5) 0.005(5)
C16 0.064(6) 0.068(7) 0.079(7) 0.025(6) 0.023(5) 0.005(5)
C17 0.061(6) 0.081(8) 0.102(9) 0.027(7) 0.010(6) 0.004(6)
C13 0.086(8) 0.081(8) 0.086(8) -0.011(7) 0.040(6) -0.022(6)
C12 0.066(6) 0.085(8) 0.097(8) 0.006(7) 0.042(6) 0.004(6)
C14 0.130(11) 0.053(7) 0.110(10) 0.007(7) 0.070(9) 0.001(7)
C18 0.055(7) 0.083(9) 0.163(14) 0.025(9) 0.003(8) 0.017(6)

loop_
_atom_type_symbol
_atom_type_description
_atom_type_scat_dispersion_real
_atom_type_scat_dispersion_imag
_atom_type_scat_source
C C 0.0033 0.0016 'International Tables Vol C Tables 4.2.6.8 and 6.1.1.4'
H H 0.0000 0.0000 'International Tables Vol C Tables 4.2.6.8 and 6.1.1.4'
N N 0.0061 0.0033 'International Tables Vol C Tables 4.2.6.8 and 6.1.1.4'
O O 0.0106 0.0060 'International Tables Vol C Tables 4.2.6.8 and 6.1.1.4'
S S 0.1246 0.1234 'International Tables Vol C Tables 4.2.6.8 and 6.1.1.4'

loop_
_geom_angle_atom_site_label_1
_geom_angle_atom_site_label_2
_geom_angle_atom_site_label_3
_geom_angle
_geom_angle_site_symmetry_1
_geom_angle_site_symmetry_3
_geom_angle_publ_flag
C8 S1 C9 103.8(4) . . ?
C10 S2 C9 101.9(4) . . ?
C8 N1 C16 121.8(8) . . ?
C8 N1 C20 125.3(8) . . ?
C16 N1 C20 112.3(8) . . ?
C3 C2 C7 118.3(8) . . ?
C3 C2 C1 124.2(7) . . ?
C7 C2 C1 117.6(7) . . ?
C10 N2 C15 122.8(8) . . ?
C10 N2 C11 124.8(8) . . ?
C15 N2 C11 111.9(7) . . ?
O1 C1 C2 121.7(8) . . ?
O1 C1 C9 120.9(8) . . ?
C2 C1 C9 117.2(7) . . ?
C4 C3 C2 120.7(8) . . ?
C6 C7 C2 120.6(8) . . ?
N1 C8 S4 125.2(7) . . ?
N1 C8 S1 112.5(7) . . ?
S4 C8 S1 122.3(5) . . ?
N2 C10 S3 125.1(7) . . ?
N2 C10 S2 114.1(6) . . ?
S3 C10 S2 120.8(5) . . ?
C5 C4 C3 120.2(9) . . ?
C1 C9 S2 114.2(6) . . ?
C1 C9 S1 105.0(6) . . ?
S2 C9 S1 106.4(4) . . ?
C5 C6 C7 120.2(9) . . ?
N1 C20 C19 109.3(8) . . ?
N2 C11 C12 109.9(8) . . ?
N2 C15 C14 110.3(9) . . ?
C18 C19 C20 111.6(11) . . ?
C4 C5 C6 120.1(9) . . ?
N1 C16 C17 109.2(9) . . ?
C18 C17 C16 110.7(10) . . ?
C12 C13 C14 110.7(9) . . ?
C13 C12 C11 110.6(10) . . ?
C15 C14 C13 112.4(9) . . ?
C17 C18 C19 112.0(10) . . ?

loop_
_geom_bond_atom_site_label_1
_geom_bond_atom_site_label_2
_geom_bond_distance
_geom_bond_site_symmetry_2
_geom_bond_publ_flag
S1 C8 1.789(9) . ?
S1 C9 1.808(8) . ?
S2 C10 1.777(9) . ?
S2 C9 1.798(8) . ?
S3 C10 1.659(8) . ?
S4 C8 1.661(9) . ?
N1 C8 1.321(10) . ?
N1 C16 1.467(12) . ?
N1 C20 1.474(12) . ?
C2 C3 1.378(11) . ?
C2 C7 1.383(11) . ?
C2 C1 1.495(11) . ?
N2 C10 1.330(10) . ?
N2 C15 1.459(12) . ?
N2 C11 1.463(11) . ?
O1 C1 1.189(9) . ?
C1 C9 1.531(11) . ?
C3 C4 1.378(11) . ?
C7 C6 1.376(12) . ?
C4 C5 1.361(13) . ?
C6 C5 1.363(14) . ?
C20 C19 1.510(13) . ?
C11 C12 1.509(14) . ?
C15 C14 1.504(15) . ?
C19 C18 1.504(17) . ?
C16 C17 1.513(13) . ?
C17 C18 1.500(17) . ?
C13 C12 1.494(15) . ?
C13 C14 1.512(15) . ?

loop_
_geom_torsion_atom_site_label_1
_geom_torsion_atom_site_label_2
_geom_torsion_atom_site_label_3
_geom_torsion_atom_site_label_4
_geom_torsion
_geom_torsion_site_symmetry_1
_geom_torsion_site_symmetry_2
_geom_torsion_site_symmetry_3
_geom_torsion_site_symmetry_4
_geom_torsion_publ_flag
C3 C2 C1 O1 -177.5(10) . . . . ?
C7 C2 C1 O1 4.0(14) . . . . ?
C3 C2 C1 C9 7.7(13) . . . . ?
C7 C2 C1 C9 -170.8(8) . . . . ?
C7 C2 C3 C4 -1.2(14) . . . . ?
C1 C2 C3 C4 -179.7(9) . . . . ?
C3 C2 C7 C6 -0.2(14) . . . . ?
C1 C2 C7 C6 178.4(9) . . . . ?
C16 N1 C8 S4 -5.9(12) . . . . ?
C20 N1 C8 S4 -176.1(7) . . . . ?
C16 N1 C8 S1 174.3(6) . . . . ?
C20 N1 C8 S1 4.1(11) . . . . ?
C9 S1 C8 N1 179.2(6) . . . . ?
C9 S1 C8 S4 -0.7(6) . . . . ?
C15 N2 C10 S3 5.0(13) . . . . ?
C11 N2 C10 S3 177.1(8) . . . . ?
C15 N2 C10 S2 -175.5(8) . . . . ?
C11 N2 C10 S2 -3.4(12) . . . . ?
C9 S2 C10 N2 -176.3(7) . . . . ?
C9 S2 C10 S3 3.2(6) . . . . ?
C2 C3 C4 C5 1.4(16) . . . . ?
O1 C1 C9 S2 25.2(12) . . . . ?
C2 C1 C9 S2 -160.0(6) . . . . ?
O1 C1 C9 S1 -91.0(10) . . . . ?
C2 C1 C9 S1 83.8(8) . . . . ?
C10 S2 C9 C1 68.6(7) . . . . ?
C10 S2 C9 S1 -176.0(4) . . . . ?
C8 S1 C9 C1 -137.3(5) . . . . ?
C8 S1 C9 S2 101.2(5) . . . . ?
C2 C7 C6 C5 1.3(17) . . . . ?
C8 N1 C20 C19 111.1(11) . . . . ?
C16 N1 C20 C19 -59.9(11) . . . . ?
C10 N2 C11 C12 -112.2(10) . . . . ?
C15 N2 C11 C12 60.6(12) . . . . ?
C10 N2 C15 C14 115.1(10) . . . . ?
C11 N2 C15 C14 -57.9(11) . . . . ?
N1 C20 C19 C18 54.3(12) . . . . ?
C3 C4 C5 C6 -0.3(17) . . . . ?
C7 C6 C5 C4 -1.0(18) . . . . ?
C8 N1 C16 C17 -110.1(10) . . . . ?
C20 N1 C16 C17 61.3(10) . . . . ?
N1 C16 C17 C18 -56.8(13) . . . . ?
C14 C13 C12 C11 53.8(13) . . . . ?
N2 C11 C12 C13 -58.1(12) . . . . ?
N2 C15 C14 C13 53.3(12) . . . . ?
C12 C13 C14 C15 -51.9(13) . . . . ?
C16 C17 C18 C19 53.3(14) . . . . ?
C20 C19 C18 C17 -52.4(14) . . . . ?
